data_7218043
loop_
_publ_author_name
'Ghosh, Kaushik'
'Kumar, Rajan'
'Kumar, Kapil'
'Ratnam, Anand'
'Singh, Udai'

_publ_section_title
;
 Reactivity of nitric oxide with ruthenium complexes derived from
 bidentate ligands: Structure of ruthenium nitrosyl complex, photoinduced
 generation and estimation of nitric oxide
;
_journal_name_full 'RSC Adv.'
_journal_paper_doi 10.1039/C4RA04767B
_journal_year 2014
_chemical_formula_moiety 'C39 H29 Cl N3 O4 P Ru'
_chemical_formula_sum 'C39 H29 Cl N3 O4 P Ru'
_chemical_formula_weight 771.14
_chemical_name_systematic
; 
 ? 
;
_space_group_IT_number 2
_symmetry_cell_setting triclinic
_symmetry_space_group_name_Hall '-P 1'
_symmetry_space_group_name_H-M 'P -1'
_atom_sites_solution_hydrogens geom
_atom_sites_solution_primary direct
_atom_sites_solution_secondary difmap
_audit_creation_method SHELXL-97
_cell_angle_alpha 102.36(2)
_cell_angle_beta 90.79(3)
_cell_angle_gamma 107.76(3)
_cell_formula_units_Z 2
_cell_length_a 9.136(4)
_cell_length_b 11.058(4)
_cell_length_c 18.192(7)
_cell_measurement_reflns_used 112
_cell_measurement_temperature 296(2)
_cell_measurement_theta_max 26.40
_cell_measurement_theta_min 2.30
_cell_volume 1703.5(12)
_computing_cell_refinement 'Bruker Kappa Apex'
_computing_data_collection 'Bruker Kappa Apex'
_computing_data_reduction 'Bruker SAINT'
_computing_molecular_graphics 'Bruker SHELXTL'
_computing_publication_material 'Bruker SHELXTL'
_computing_structure_refinement 'SHELXL-97 (Sheldrick, 2008)'
_computing_structure_solution 'SHELXS-97 (Sheldrick, 2008)'
_diffrn_ambient_temperature 296(2)
_diffrn_measured_fraction_theta_full 0.966
_diffrn_measured_fraction_theta_max 0.966
_diffrn_measurement_device_type 'CCD area detector'
_diffrn_measurement_method 'phi omega scans'
_diffrn_radiation_monochromator graphite
_diffrn_radiation_source 'fine-focus sealed tube'
_diffrn_radiation_type MoK\a
_diffrn_radiation_wavelength 0.71073
_diffrn_reflns_av_R_equivalents 0.0598
_diffrn_reflns_av_sigmaI/netI 0.0963
_diffrn_reflns_limit_h_max 11
_diffrn_reflns_limit_h_min -11
_diffrn_reflns_limit_k_max 13
_diffrn_reflns_limit_k_min -13
_diffrn_reflns_limit_l_max 22
_diffrn_reflns_limit_l_min -22
_diffrn_reflns_number 22792
_diffrn_reflns_theta_full 26.40
_diffrn_reflns_theta_max 26.40
_diffrn_reflns_theta_min 2.30
_exptl_absorpt_coefficient_mu 0.632
_exptl_absorpt_correction_T_max 0.898
_exptl_absorpt_correction_T_min 0.870
_exptl_absorpt_correction_type multi-scan
_exptl_absorpt_process_details '(SADABS; Bruker, 2000)'
_exptl_crystal_colour red
_exptl_crystal_density_diffrn 1.503
_exptl_crystal_density_method 'not measured'
_exptl_crystal_description block
_exptl_crystal_F_000 784.0
_exptl_crystal_size_max 0.22
_exptl_crystal_size_mid 0.19
_exptl_crystal_size_min 0.17
_refine_diff_density_max 2.808
_refine_diff_density_min -1.494
_refine_diff_density_rms 0.121
_refine_ls_extinction_method none
_refine_ls_goodness_of_fit_ref 1.188
_refine_ls_hydrogen_treatment mixed
_refine_ls_matrix_type full
_refine_ls_number_parameters 430
_refine_ls_number_reflns 6986
_refine_ls_number_restraints 0
_refine_ls_restrained_S_all 1.188
_refine_ls_R_factor_all 0.1384
_refine_ls_R_factor_gt 0.0750
_refine_ls_shift/su_max 0.000
_refine_ls_shift/su_mean 0.000
_refine_ls_structure_factor_coef Fsqd
_refine_ls_weighting_details 'calc w=1/[\s^2^(Fo^2^)+(0.1000P)^2^+0.0000P] where P=(Fo^2^+2Fc^2^)/3'
_refine_ls_weighting_scheme calc
_refine_ls_wR_factor_gt 0.1828
_refine_ls_wR_factor_ref 0.2123
_reflns_number_gt 4070
_reflns_number_total 6986
_reflns_threshold_expression >2sigma(I)
_cod_data_source_file c4ra04767b2.cif
_cod_data_source_block ups1974kgrrkr_1_0m
_cod_database_code 7218043

loop_
_symmetry_equiv_pos_as_xyz
'x, y, z'
'-x, -y, -z'

loop_
_atom_site_label
_atom_site_type_symbol
_atom_site_fract_x
_atom_site_fract_y
_atom_site_fract_z
_atom_site_U_iso_or_equiv
_atom_site_adp_type
_atom_site_occupancy
_atom_site_symmetry_multiplicity
_atom_site_calc_flag
_atom_site_refinement_flags
Ru1 Ru 0.82651(7) 0.67710(5) 0.73715(3) 0.0434(2) Uani 1 1 d .
P1 P 1.0573(2) 0.85259(16) 0.73485(9) 0.0375(4) Uani 1 1 d .
O1 O 0.8323(5) 0.7610(5) 0.8444(2) 0.0527(12) Uani 1 1 d .
C1 C 1.1191(8) 0.8284(6) 0.6404(3) 0.0413(16) Uani 1 1 d .
C7 C 1.2225(7) 0.8739(6) 0.8000(3) 0.0384(15) Uani 1 1 d .
N1 N 0.8362(7) 0.6053(6) 0.6435(3) 0.0586(17) Uani 1 1 d .
C13 C 1.0393(8) 1.0146(6) 0.7594(4) 0.0449(17) Uani 1 1 d .
N9 N 0.6182(7) 0.5433(6) 0.7504(3) 0.0637(18) Uani 1 1 d .
C104 C 0.4906(8) 0.6245(7) 0.9443(4) 0.0413(16) Uani 1 1 d .
C100 C 0.7354(8) 0.7332(6) 0.8964(3) 0.0415(16) Uani 1 1 d .
C121 C 0.5378(9) 0.3263(7) 0.6646(4) 0.058(2) Uani 1 1 d .
C6 C 1.0425(9) 0.8567(8) 0.5835(4) 0.065(2) Uani 1 1 d .
H6 H 0.9675 0.8971 0.5950 0.078 Uiso 1 1 calc R
C105 C 0.5934(8) 0.6383(6) 0.8826(3) 0.0412(16) Uani 1 1 d .
C111 C 0.4541(9) 0.2321(8) 0.6023(4) 0.057(2) Uani 1 1 d .
O2 O 0.8409(8) 0.5530(6) 0.5828(3) 0.098(2) Uani 1 1 d .
C8 C 1.3666(9) 0.9427(7) 0.7869(4) 0.056(2) Uani 1 1 d .
H8 H 1.3808 0.9745 0.7433 0.067 Uiso 1 1 calc R
C17 C 0.9546(8) 1.0460(7) 0.8188(4) 0.0497(18) Uani 1 1 d .
H17 H 0.8986 0.9815 0.8422 0.060 Uiso 1 1 calc R
C102 C 0.6939(9) 0.7959(7) 1.0279(4) 0.0499(18) Uani 1 1 d .
H102 H 0.7308 0.8463 1.0763 0.060 Uiso 1 1 calc R
C2 C 1.2247(9) 0.7653(7) 0.6203(4) 0.059(2) Uani 1 1 d .
H2 H 1.2754 0.7439 0.6579 0.071 Uiso 1 1 calc R
C3 C 1.2593(11) 0.7320(8) 0.5472(5) 0.074(3) Uani 1 1 d .
H3 H 1.3333 0.6904 0.5360 0.089 Uiso 1 1 calc R
C15 C 1.1201(9) 1.1105(8) 0.7241(4) 0.063(2) Uani 1 1 d .
H15 H 1.1784 1.0908 0.6845 0.075 Uiso 1 1 calc R
C16 C 1.0307(10) 1.2669(8) 0.8082(5) 0.073(3) Uani 1 1 d .
H16 H 1.0278 1.3517 0.8247 0.087 Uiso 1 1 calc R
C11 C 1.3256(10) 0.8559(8) 0.9170(4) 0.067(2) Uani 1 1 d .
H11 H 1.3110 0.8279 0.9619 0.080 Uiso 1 1 calc R
C9 C 1.4943(9) 0.9666(8) 0.8375(4) 0.061(2) Uani 1 1 d .
H9 H 1.5927 1.0125 0.8275 0.073 Uiso 1 1 calc R
C14 C 1.1135(11) 1.2374(8) 0.7484(6) 0.081(3) Uani 1 1 d .
H14 H 1.1653 1.3019 0.7240 0.098 Uiso 1 1 calc R
C10 C 1.4712(9) 0.9211(8) 0.9022(4) 0.060(2) Uani 1 1 d .
H10 H 1.5548 0.9346 0.9361 0.073 Uiso 1 1 calc R
C5 C 1.0781(11) 0.8244(10) 0.5082(4) 0.077(3) Uani 1 1 d .
H5 H 1.0296 0.8463 0.4701 0.093 Uiso 1 1 calc R
C4 C 1.1857(12) 0.7597(9) 0.4914(5) 0.087(3) Uani 1 1 d .
H4 H 1.2073 0.7354 0.4416 0.105 Uiso 1 1 calc R
C12 C 1.1983(8) 0.8306(7) 0.8660(4) 0.0491(18) Uani 1 1 d .
H12 H 1.0996 0.7857 0.8762 0.059 Uiso 1 1 calc R
C18 C 0.9527(9) 1.1723(8) 0.8435(5) 0.066(2) Uani 1 1 d .
H18 H 0.8979 1.1931 0.8844 0.079 Uiso 1 1 calc R
C103 C 0.5448(9) 0.7059(7) 1.0167(4) 0.0489(18) Uani 1 1 d .
C101 C 0.7868(8) 0.8121(7) 0.9704(3) 0.0484(18) Uani 1 1 d .
H101 H 0.8838 0.8747 0.9796 0.058 Uiso 1 1 calc R
C106 C 0.5426(9) 0.5476(8) 0.8121(4) 0.064(2) Uani 1 1 d .
H106 H 0.4465 0.4849 0.8089 0.077 Uiso 1 1 calc R
C115 C 0.6456(9) 0.2869(8) 0.7116(4) 0.060(2) Uani 1 1 d .
H115 H 0.7076 0.3453 0.7531 0.072 Uiso 1 1 calc R
C114 C 0.6472(9) 0.1615(7) 0.6899(4) 0.059(2) Uani 1 1 d .
H114 H 0.7131 0.1343 0.7172 0.071 Uiso 1 1 calc R
C107 C 0.5241(10) 0.4465(9) 0.6832(5) 0.071(2) Uani 1 1 d .
C112 C 0.4613(12) 0.1082(9) 0.5868(5) 0.084(3) Uani 1 1 d .
H112 H 0.4005 0.0464 0.5460 0.101 Uiso 1 1 calc R
C108 C 0.4281(11) 0.4775(11) 0.6383(5) 0.093(3) Uani 1 1 d .
H108 H 0.4193 0.5609 0.6514 0.112 Uiso 1 1 calc R
C113 C 0.5556(11) 0.0749(10) 0.6299(5) 0.085(3) Uani 1 1 d .
H113 H 0.5586 -0.0104 0.6184 0.102 Uiso 1 1 calc R
C110 C 0.3505(12) 0.2636(12) 0.5528(6) 0.098(3) Uani 1 1 d .
H110 H 0.2941 0.2030 0.5105 0.118 Uiso 1 1 calc R
C109 C 0.3412(12) 0.3914(12) 0.5731(6) 0.103(4) Uani 1 1 d .
H109 H 0.2784 0.4182 0.5437 0.124 Uiso 1 1 calc R
C117 C 0.2995(11) 0.6113(9) 1.0636(5) 0.075(3) Uani 1 1 d .
H117 H 0.2356 0.6058 1.1029 0.090 Uiso 1 1 calc R
C116 C 0.4462(11) 0.6958(9) 1.0761(4) 0.065(2) Uani 1 1 d .
H116 H 0.4821 0.7475 1.1243 0.078 Uiso 1 1 calc R
C119 C 0.3410(9) 0.5398(8) 0.9342(4) 0.062(2) Uani 1 1 d .
H119 H 0.3037 0.4855 0.8868 0.074 Uiso 1 1 calc R
C118 C 0.2459(10) 0.5336(8) 0.9921(5) 0.066(2) Uani 1 1 d .
H118 H 0.1452 0.4771 0.9832 0.080 Uiso 1 1 calc R
Cl1 Cl 0.6780(3) 0.8016(3) 0.69925(16) 0.0976(9) Uani 1 1 d .
N17 N 0.9500(13) 0.5648(9) 0.7717(7) 0.1115(18) Uani 1 1 d .
O5 O 1.0342(10) 0.5362(7) 0.7374(5) 0.1115(18) Uani 1 1 d .
O6 O 0.9397(9) 0.5430(6) 0.8283(5) 0.1115(18) Uani 1 1 d .

loop_
_atom_site_aniso_label
_atom_site_aniso_U_11
_atom_site_aniso_U_22
_atom_site_aniso_U_33
_atom_site_aniso_U_23
_atom_site_aniso_U_13
_atom_site_aniso_U_12
Ru1 0.0470(4) 0.0340(3) 0.0408(3) 0.0013(2) 0.0063(2) 0.0056(3)
P1 0.0395(10) 0.0344(10) 0.0377(9) 0.0074(7) 0.0036(7) 0.0107(8)
O1 0.051(3) 0.049(3) 0.042(3) -0.001(2) 0.013(2) 0.000(3)
C1 0.045(4) 0.039(4) 0.037(4) 0.011(3) 0.004(3) 0.007(3)
C7 0.041(4) 0.037(4) 0.039(4) 0.008(3) 0.002(3) 0.016(3)
N1 0.076(5) 0.042(4) 0.042(4) -0.005(3) 0.011(3) 0.005(3)
C13 0.045(4) 0.034(4) 0.052(4) 0.007(3) -0.002(3) 0.010(3)
N9 0.062(4) 0.050(4) 0.053(4) -0.009(3) 0.013(3) -0.005(3)
C104 0.043(4) 0.042(4) 0.045(4) 0.016(3) 0.007(3) 0.016(4)
C100 0.045(4) 0.037(4) 0.042(4) 0.006(3) 0.005(3) 0.014(3)
C121 0.057(5) 0.043(5) 0.055(5) -0.005(4) 0.018(4) -0.001(4)
C6 0.059(5) 0.072(6) 0.060(5) 0.014(4) 0.006(4) 0.015(5)
C105 0.040(4) 0.034(4) 0.042(4) 0.000(3) 0.004(3) 0.007(3)
C111 0.055(5) 0.054(5) 0.047(4) 0.000(4) 0.011(4) 0.000(4)
O2 0.129(6) 0.079(5) 0.051(4) -0.016(3) 0.014(4) 0.005(4)
C8 0.063(5) 0.060(5) 0.045(4) 0.012(4) 0.006(4) 0.022(5)
C17 0.057(5) 0.035(4) 0.055(4) 0.011(3) 0.000(4) 0.012(4)
C102 0.067(5) 0.044(4) 0.042(4) 0.009(3) 0.006(3) 0.023(4)
C2 0.070(5) 0.054(5) 0.051(4) 0.003(4) 0.005(4) 0.022(5)
C3 0.087(7) 0.069(6) 0.057(5) 0.001(4) 0.024(5) 0.021(5)
C15 0.062(5) 0.050(5) 0.077(5) 0.017(4) 0.009(4) 0.015(4)
C16 0.059(6) 0.034(5) 0.119(8) 0.008(5) -0.012(5) 0.013(4)
C11 0.084(7) 0.069(6) 0.059(5) 0.020(4) -0.006(4) 0.039(6)
C9 0.047(5) 0.065(5) 0.063(5) 0.006(4) -0.007(4) 0.015(4)
C14 0.081(7) 0.041(5) 0.121(8) 0.030(5) 0.003(6) 0.011(5)
C10 0.051(5) 0.065(5) 0.067(5) 0.005(4) -0.009(4) 0.027(5)
C5 0.079(6) 0.094(7) 0.043(5) 0.023(5) 0.001(4) 0.000(6)
C4 0.104(8) 0.079(7) 0.047(5) 0.005(5) 0.027(5) -0.012(6)
C12 0.048(4) 0.049(5) 0.054(4) 0.014(3) 0.000(3) 0.020(4)
C18 0.064(5) 0.046(5) 0.084(6) -0.007(4) -0.007(4) 0.029(5)
C103 0.064(5) 0.045(4) 0.045(4) 0.010(3) 0.014(4) 0.026(4)
C101 0.053(4) 0.045(4) 0.042(4) 0.001(3) 0.000(3) 0.014(4)
C106 0.050(5) 0.055(5) 0.068(5) 0.003(4) 0.012(4) -0.006(4)
C115 0.069(5) 0.053(5) 0.050(4) 0.014(4) 0.015(4) 0.006(4)
C114 0.073(6) 0.048(5) 0.051(4) 0.001(4) 0.004(4) 0.017(4)
C107 0.060(5) 0.077(7) 0.065(5) 0.016(5) 0.007(4) 0.006(5)
C112 0.083(7) 0.068(7) 0.077(6) -0.004(5) 0.024(5) 0.004(6)
C108 0.076(7) 0.097(8) 0.091(7) 0.027(6) -0.027(6) 0.002(6)
C113 0.079(7) 0.088(8) 0.072(6) 0.010(6) 0.019(5) 0.011(6)
C110 0.078(7) 0.099(9) 0.089(7) 0.009(6) -0.010(6) -0.004(7)
C109 0.091(8) 0.113(9) 0.091(7) 0.021(7) -0.050(6) 0.017(7)
C117 0.089(7) 0.074(6) 0.082(6) 0.031(5) 0.047(5) 0.045(6)
C116 0.085(7) 0.070(6) 0.053(5) 0.025(4) 0.022(4) 0.036(6)
C119 0.063(5) 0.057(5) 0.065(5) 0.010(4) 0.022(4) 0.021(5)
C118 0.061(5) 0.054(5) 0.082(6) 0.018(5) 0.023(4) 0.013(4)
Cl1 0.0652(15) 0.0744(17) 0.133(2) -0.0108(15) -0.0120(14) 0.0178(14)
N17 0.133(5) 0.054(2) 0.150(5) 0.035(3) -0.028(4) 0.027(3)
O5 0.133(5) 0.054(2) 0.150(5) 0.035(3) -0.028(4) 0.027(3)
O6 0.133(5) 0.054(2) 0.150(5) 0.035(3) -0.028(4) 0.027(3)

loop_
_atom_type_symbol
_atom_type_description
_atom_type_scat_dispersion_real
_atom_type_scat_dispersion_imag
_atom_type_scat_source
C C 0.0033 0.0016 'International Tables Vol C Tables 4.2.6.8 and 6.1.1.4'
H H 0.0000 0.0000 'International Tables Vol C Tables 4.2.6.8 and 6.1.1.4'
N N 0.0061 0.0033 'International Tables Vol C Tables 4.2.6.8 and 6.1.1.4'
O O 0.0106 0.0060 'International Tables Vol C Tables 4.2.6.8 and 6.1.1.4'
P P 0.1023 0.0942 'International Tables Vol C Tables 4.2.6.8 and 6.1.1.4'
Cl Cl 0.1484 0.1585 'International Tables Vol C Tables 4.2.6.8 and 6.1.1.4'
Ru Ru -1.2594 0.8363 'International Tables Vol C Tables 4.2.6.8 and 6.1.1.4'

loop_
_geom_angle_atom_site_label_1
_geom_angle_atom_site_label_2
_geom_angle_atom_site_label_3
_geom_angle
N1 Ru1 O1 175.7(2)
N1 Ru1 N9 95.9(3)
O1 Ru1 N9 87.5(2)
N1 Ru1 N17 90.0(4)
O1 Ru1 N17 87.2(3)
N9 Ru1 N17 91.2(4)
N1 Ru1 Cl1 90.7(2)
O1 Ru1 Cl1 92.18(16)
N9 Ru1 Cl1 87.0(2)
N17 Ru1 Cl1 178.1(3)
N1 Ru1 P1 91.0(2)
O1 Ru1 P1 85.82(15)
N9 Ru1 P1 172.16(16)
N17 Ru1 P1 92.5(3)
Cl1 Ru1 P1 89.25(9)
C1 P1 C13 107.5(3)
C1 P1 C7 107.3(3)
C13 P1 C7 100.3(3)
C1 P1 Ru1 108.0(2)
C13 P1 Ru1 115.6(2)
C7 P1 Ru1 117.4(2)
C100 O1 Ru1 131.7(4)
C2 C1 C6 117.8(6)
C2 C1 P1 122.0(5)
C6 C1 P1 119.6(5)
C8 C7 C12 120.1(6)
C8 C7 P1 120.0(5)
C12 C7 P1 119.6(5)
O2 N1 Ru1 177.1(6)
C17 C13 C15 119.5(7)
C17 C13 P1 119.5(6)
C15 C13 P1 120.8(6)
C106 N9 C107 112.9(7)
C106 N9 Ru1 125.9(5)
C107 N9 Ru1 120.1(5)
C119 C104 C103 118.1(6)
C119 C104 C105 123.5(6)
C103 C104 C105 118.4(6)
O1 C100 C105 124.8(6)
O1 C100 C101 114.8(6)
C105 C100 C101 120.4(6)
C107 C121 C111 122.4(8)
C107 C121 C115 120.9(7)
C111 C121 C115 116.7(7)
C1 C6 C5 120.0(8)
C100 C105 C106 123.0(6)
C100 C105 C104 119.4(6)
C106 C105 C104 117.5(7)
C112 C111 C121 121.9(8)
C112 C111 C110 118.0(8)
C121 C111 C110 120.0(8)
C7 C8 C9 121.5(7)
C18 C17 C13 120.4(8)
C101 C102 C103 122.3(7)
C1 C2 C3 122.8(7)
C4 C3 C2 119.9(8)
C13 C15 C14 119.5(8)
C18 C16 C14 120.2(8)
C10 C11 C12 121.1(7)
C10 C9 C8 118.6(8)
C16 C14 C15 120.1(9)
C11 C10 C9 120.3(7)
C4 C5 C6 119.4(8)
C3 C4 C5 120.0(8)
C7 C12 C11 118.4(7)
C16 C18 C17 120.3(8)
C102 C103 C104 119.3(6)
C102 C103 C116 121.6(7)
C104 C103 C116 119.1(8)
C102 C101 C100 120.0(7)
N9 C106 C105 126.6(7)
C114 C115 C121 116.6(7)
C115 C114 C113 122.2(8)
C121 C107 C108 118.4(9)
C121 C107 N9 119.7(8)
C108 C107 N9 121.9(9)
C113 C112 C111 120.3(9)
C107 C108 C109 124.0(10)
C112 C113 C114 122.2(10)
C109 C110 C111 116.1(8)
C108 C109 C110 119.0(9)
C116 C117 C118 119.8(8)
C117 C116 C103 120.8(8)
C118 C119 C104 122.0(8)
C119 C118 C117 120.2(9)
O5 N17 O6 118.4(13)
O5 N17 Ru1 120.6(10)
O6 N17 Ru1 120.6(10)

loop_
_geom_bond_atom_site_label_1
_geom_bond_atom_site_label_2
_geom_bond_distance
Ru1 N1 1.734(6)
Ru1 O1 1.965(4)
Ru1 N9 2.078(7)
Ru1 N17 2.093(10)
Ru1 Cl1 2.394(3)
Ru1 P1 2.399(2)
P1 C1 1.808(6)
P1 C13 1.810(7)
P1 C7 1.831(6)
O1 C100 1.324(8)
C1 C2 1.364(9)
C1 C6 1.382(9)
C7 C8 1.358(10)
C7 C12 1.381(9)
N1 O2 1.140(7)
C13 C17 1.383(9)
C13 C15 1.382(10)
N9 C106 1.326(9)
N9 C107 1.492(10)
C104 C119 1.384(10)
C104 C103 1.412(9)
C104 C105 1.476(9)
C100 C105 1.376(9)
C100 C101 1.424(9)
C121 C107 1.344(11)
C121 C111 1.393(10)
C121 C115 1.513(11)
C6 C5 1.409(10)
C105 C106 1.419(9)
C111 C112 1.361(12)
C111 C110 1.462(12)
C8 C9 1.398(9)
C17 C18 1.378(9)
C102 C101 1.363(9)
C102 C103 1.402(11)
C2 C3 1.371(10)
C3 C4 1.347(12)
C15 C14 1.398(11)
C16 C18 1.364(11)
C16 C14 1.373(12)
C11 C10 1.368(11)
C11 C12 1.398(9)
C9 C10 1.369(11)
C5 C4 1.384(13)
C103 C116 1.418(10)
C115 C114 1.363(10)
C114 C113 1.360(11)
C107 C108 1.356(12)
C112 C113 1.339(12)
C108 C109 1.404(12)
C110 C109 1.411(14)
C117 C116 1.363(12)
C117 C118 1.385(11)
C119 C118 1.374(10)
N17 O5 1.076(12)
N17 O6 1.105(11)
